data_7240647
loop_
_publ_author_name
'Urbanovsk\'y, Peter'
'Kotek, Jan'
'C\'isa\<rov\'a, Ivana'
'Hermann, Petr'

_publ_section_title
;
 Selective and clean synthesis of aminoalkyl-H-phosphinic acids from
 hypophosphorous acid by phospha-Mannich reaction
;
_journal_issue 36
_journal_name_full 'RSC Advances'
_journal_page_first 21329
_journal_page_last 21349
_journal_paper_doi 10.1039/D0RA03075A
_journal_volume 10
_journal_year 2020
_chemical_formula_moiety 'C21 H20 N3 O6 P, 2(H2 O)'
_chemical_formula_sum 'C21 H24 N3 O8 P'
_chemical_formula_weight 477.40
_space_group_crystal_system monoclinic
_space_group_IT_number 11
_space_group_name_Hall '-P 2yb'
_space_group_name_H-M_alt 'P 1 21/m 1'
_atom_sites_solution_hydrogens mixed
_atom_sites_solution_primary direct
_atom_sites_solution_secondary difmap
_audit_creation_method SHELXL-2014/7
_audit_update_record
;
2020-02-19 deposited with the CCDC.	2020-05-15 downloaded from the CCDC.
;
_cell_angle_alpha 90
_cell_angle_beta 94.695(2)
_cell_angle_gamma 90
_cell_formula_units_Z 2
_cell_length_a 5.6105(2)
_cell_length_b 21.6543(9)
_cell_length_c 8.9960(4)
_cell_measurement_reflns_used 7365
_cell_measurement_temperature 120(2)
_cell_measurement_theta_max 66.6248
_cell_measurement_theta_min 4.0831
_cell_volume 1089.27(8)
_computing_cell_refinement 'SAINT V8.38A (Bruker AXS Inc., 2017)'
_computing_data_collection 'Bruker Instrument Service V6.2.6'
_computing_data_reduction 'SAINT V8.38A (Bruker AXS Inc., 2017)'
_computing_structure_refinement 'SHELXL 2014/7 (Sheldrick, 2014)'
_computing_structure_solution 'SHELXT 2014/5 (Sheldrick, 2014)'
_diffrn_ambient_temperature 120(2)
_diffrn_detector_area_resol_mean 10.4167
_diffrn_measured_fraction_theta_full 0.990
_diffrn_measured_fraction_theta_max 0.990
_diffrn_measurement_device_type 'Bruker D8 VENTURE Kappa Duo PHOTON 100 CMOS'
_diffrn_measurement_method '\f and \w scans'
_diffrn_radiation_monochromator 'Quazar Mo multilayer optic'
_diffrn_radiation_type CuK\a
_diffrn_radiation_wavelength 1.54178
_diffrn_reflns_av_R_equivalents 0.0255
_diffrn_reflns_av_unetI/netI 0.0235
_diffrn_reflns_Laue_measured_fraction_full 0.990
_diffrn_reflns_Laue_measured_fraction_max 0.990
_diffrn_reflns_limit_h_max 6
_diffrn_reflns_limit_h_min -6
_diffrn_reflns_limit_k_max 25
_diffrn_reflns_limit_k_min -25
_diffrn_reflns_limit_l_max 10
_diffrn_reflns_limit_l_min -10
_diffrn_reflns_number 8705
_diffrn_reflns_point_group_measured_fraction_full 0.990
_diffrn_reflns_point_group_measured_fraction_max 0.990
_diffrn_reflns_theta_full 66.621
_diffrn_reflns_theta_max 66.621
_diffrn_reflns_theta_min 4.083
_diffrn_source 'I\mS micro-focus sealed tube'
_exptl_absorpt_coefficient_mu 1.604
_exptl_absorpt_correction_T_max 0.90
_exptl_absorpt_correction_T_min 0.78
_exptl_absorpt_correction_type multi-scan
_exptl_absorpt_process_details
;
SADABS-2016/2 - Bruker AXS area detector scaling and absorption correction
;
_exptl_crystal_colour colourless
_exptl_crystal_density_diffrn 1.456
_exptl_crystal_description prism
_exptl_crystal_F_000 500
_exptl_crystal_size_max 0.190
_exptl_crystal_size_mid 0.169
_exptl_crystal_size_min 0.076
_refine_diff_density_max 0.276
_refine_diff_density_min -0.312
_refine_diff_density_rms 0.038
_refine_ls_extinction_method none
_refine_ls_goodness_of_fit_ref 1.079
_refine_ls_hydrogen_treatment mixed
_refine_ls_matrix_type full
_refine_ls_number_parameters 167
_refine_ls_number_reflns 1961
_refine_ls_number_restraints 0
_refine_ls_restrained_S_all 1.079
_refine_ls_R_factor_all 0.0451
_refine_ls_R_factor_gt 0.0428
_refine_ls_shift/su_max 0.000
_refine_ls_shift/su_mean 0.000
_refine_ls_structure_factor_coef Fsqd
_refine_ls_weighting_details 'w=1/[\s^2^(Fo^2^)+(0.0386P)^2^+0.6276P] where P=(Fo^2^+2Fc^2^)/3'
_refine_ls_weighting_scheme calc
_refine_ls_wR_factor_gt 0.1050
_refine_ls_wR_factor_ref 0.1064
_reflns_Friedel_coverage 0.000
_reflns_number_gt 1822
_reflns_number_total 1961
_reflns_threshold_expression 'I > 2\s(I)'
_cod_data_source_file d0ra03075a3.cif
_cod_data_source_block 2fteampin_sq
_cod_depositor_comments
;
The following automatic conversions were performed:

data item '_exptl_absorpt_correction_type' value 'Multi-Scan' was
changed to 'multi-scan' in accordance with the
/home/data/users/saulius/crontab/automatic-downloads/rss-feeds/RSC/lib/dictionaries/cif_core.dic
dictionary named 'cif_core.dic' version 2.4.2 last updated on
2011-04-26.

Automatic conversion script
Id: cif_fix_values 7556 2019-12-06 15:28:31Z antanas 

 Adding full bibliography for 7240636--7240653.cif.
;
_cod_original_sg_symbol_H-M 'P 21/m'
_cod_database_code 7240647
_shelx_shelxl_version_number 2014/7
_shelx_space_group_comment
;
The symmetry employed for this shelxl refinement is uniquely defined
by the following loop, which should always be used as a source of
symmetry information in preference to the above space-group names.
They are only intended as comments.
;
_shelx_estimated_absorpt_t_min 0.750
_shelx_estimated_absorpt_t_max 0.888

loop_
_space_group_symop_operation_xyz
'x, y, z'
'-x, y+1/2, -z'
'-x, -y, -z'
'x, -y-1/2, z'

loop_
_atom_site_label
_atom_site_type_symbol
_atom_site_fract_x
_atom_site_fract_y
_atom_site_fract_z
_atom_site_U_iso_or_equiv
_atom_site_adp_type
_atom_site_occupancy
_atom_site_site_symmetry_order
_atom_site_calc_flag
_atom_site_refinement_flags_posn
_atom_site_refinement_flags_adp
_atom_site_refinement_flags_occupancy
_atom_site_disorder_assembly
_atom_site_disorder_group
P1 P 0.85992(17) 0.77171(4) 0.64538(14) 0.0488(3) Uani 0.5 1 d . . P . .
H1 H 0.853(6) 0.8318(18) 0.635(4) 0.041(10) Uiso 0.5 1 d . . P . .
O11 O 0.9934(3) 0.7500 0.5213(3) 0.0733(8) Uani 1 2 d S T P A .
O12A O 0.9782(10) 0.7500 0.7888(11) 0.069(2) Uani 0.5 2 d S T P A 1
O12B O 0.8778(11) 0.742(2) 0.8132(9) 0.065(8) Uani 0.25 1 d . . P A 2
C2 C 0.5459(4) 0.7500 0.6087(3) 0.0341(5) Uani 1 2 d S T P A .
H21 H 0.4899 0.7861 0.6586 0.041 Uiso 1 1 d R U . . .
N3 N 0.4373(3) 0.7500 0.4511(2) 0.0311(4) Uani 1 2 d S T P . .
H31 H 0.266(6) 0.7500 0.458(4) 0.064(10) Uiso 1 2 d S . P . .
C4 C 0.4931(3) 0.69316(8) 0.3666(2) 0.0378(4) Uani 1 1 d . . . . .
H41 H 0.6684 0.6868 0.3730 0.045 Uiso 1 1 calc R U . . .
H42 H 0.4364 0.6984 0.2602 0.045 Uiso 1 1 calc R U . . .
C5 C 0.3734(3) 0.63709(8) 0.4296(2) 0.0413(4) Uani 1 1 d . . . . .
H51 H 0.4312 0.6316 0.5357 0.050 Uiso 1 1 calc R U . . .
H52 H 0.1983 0.6436 0.4240 0.050 Uiso 1 1 calc R U . . .
N6 N 0.4267(3) 0.58204(6) 0.34626(16) 0.0360(3) Uani 1 1 d . . . . .
C7 C 0.6325(3) 0.54675(8) 0.37869(19) 0.0366(4) Uani 1 1 d . . . . .
O71 O 0.7891(2) 0.56021(6) 0.47383(14) 0.0482(4) Uani 1 1 d . . . . .
C8 C 0.6078(3) 0.49223(8) 0.27836(17) 0.0333(4) Uani 1 1 d . . . . .
C9 C 0.7604(3) 0.44374(8) 0.2615(2) 0.0390(4) Uani 1 1 d . . . . .
H91 H 0.9115 0.4415 0.3171 0.047 Uiso 1 1 calc R U . . .
C10 C 0.6850(3) 0.39781(8) 0.1591(2) 0.0410(4) Uani 1 1 d . . . . .
H101 H 0.7869 0.3637 0.1443 0.049 Uiso 1 1 calc R U . . .
C11 C 0.4632(3) 0.40132(8) 0.07890(19) 0.0392(4) Uani 1 1 d . . . . .
H111 H 0.4145 0.3690 0.0116 0.047 Uiso 1 1 calc R U . . .
C12 C 0.3109(3) 0.45105(8) 0.09502(19) 0.0371(4) Uani 1 1 d . . . . .
H121 H 0.1603 0.4537 0.0389 0.044 Uiso 1 1 calc R U . . .
C13 C 0.3872(3) 0.49643(8) 0.19571(18) 0.0334(4) Uani 1 1 d . . . . .
C14 C 0.2701(3) 0.55440(8) 0.23677(19) 0.0359(4) Uani 1 1 d . . . . .
O141 O 0.0797(2) 0.57628(6) 0.18944(15) 0.0475(4) Uani 1 1 d . . . . .

loop_
_atom_site_aniso_label
_atom_site_aniso_U_11
_atom_site_aniso_U_22
_atom_site_aniso_U_33
_atom_site_aniso_U_23
_atom_site_aniso_U_13
_atom_site_aniso_U_12
P1 0.0311(5) 0.0347(5) 0.0781(7) -0.0076(4) -0.0120(5) -0.0001(3)
O11 0.0209(9) 0.0609(14) 0.140(2) 0.000 0.0166(12) 0.000
O12A 0.032(3) 0.053(4) 0.115(6) 0.000 -0.035(4) 0.000
O12B 0.047(4) 0.07(2) 0.068(4) 0.011(7) -0.042(4) -0.018(10)
C2 0.0293(12) 0.0297(12) 0.0440(13) 0.000 0.0058(10) 0.000
N3 0.0208(9) 0.0305(10) 0.0423(11) 0.000 0.0050(8) 0.000
C4 0.0405(9) 0.0299(9) 0.0441(10) -0.0031(7) 0.0101(8) -0.0039(7)
C5 0.0444(10) 0.0336(9) 0.0477(10) -0.0058(8) 0.0138(8) -0.0097(8)
N6 0.0396(8) 0.0289(7) 0.0400(8) -0.0032(6) 0.0064(6) -0.0091(6)
C7 0.0404(9) 0.0341(9) 0.0355(9) 0.0030(7) 0.0052(8) -0.0094(7)
O71 0.0505(8) 0.0500(8) 0.0424(7) -0.0074(6) -0.0065(6) -0.0066(6)
C8 0.0382(9) 0.0319(9) 0.0302(8) 0.0047(7) 0.0057(7) -0.0105(7)
C9 0.0410(9) 0.0383(10) 0.0376(9) 0.0065(8) 0.0037(8) -0.0047(8)
C10 0.0501(11) 0.0320(9) 0.0421(10) 0.0037(8) 0.0114(8) -0.0028(8)
C11 0.0507(11) 0.0338(9) 0.0340(9) 0.0000(7) 0.0098(8) -0.0120(8)
C12 0.0396(9) 0.0371(9) 0.0350(9) 0.0010(7) 0.0059(7) -0.0124(8)
C13 0.0358(9) 0.0334(9) 0.0319(8) 0.0041(7) 0.0077(7) -0.0109(7)
C14 0.0366(9) 0.0347(9) 0.0370(9) 0.0022(7) 0.0072(7) -0.0094(7)
O141 0.0404(7) 0.0470(8) 0.0547(8) -0.0045(6) 0.0015(6) -0.0011(6)

loop_
_atom_type_symbol
_atom_type_description
_atom_type_scat_dispersion_real
_atom_type_scat_dispersion_imag
_atom_type_scat_source
C C 0.0181 0.0091 'International Tables Vol C Tables 4.2.6.8 and 6.1.1.4'
H H 0.0000 0.0000 'International Tables Vol C Tables 4.2.6.8 and 6.1.1.4'
N N 0.0311 0.0180 'International Tables Vol C Tables 4.2.6.8 and 6.1.1.4'
O O 0.0492 0.0322 'International Tables Vol C Tables 4.2.6.8 and 6.1.1.4'
P P 0.2955 0.4335 'International Tables Vol C Tables 4.2.6.8 and 6.1.1.4'

loop_
_geom_angle_atom_site_label_1
_geom_angle_atom_site_label_2
_geom_angle_atom_site_label_3
_geom_angle
_geom_angle_site_symmetry_1
_geom_angle_site_symmetry_3
_geom_angle_publ_flag
P1 P1 O11 71.36(5) 4_575 . ?
P1 P1 O12A 71.45(12) 4_575 . ?
O11 P1 O12A 109.9(3) . . ?
P1 P1 O12B 78.8(18) 4_575 4_575 ?
O11 P1 O12B 133.5(11) . 4_575 ?
P1 P1 O12B 66.9(16) 4_575 . ?
O11 P1 O12B 125.3(12) . . ?
O12B P1 O12B 12(3) 4_575 . ?
P1 P1 C2 75.09(4) 4_575 . ?
O11 P1 C2 108.92(12) . . ?
O12A P1 C2 115.7(3) . . ?
O12B P1 C2 96.4(6) 4_575 . ?
O12B P1 C2 92.9(5) . . ?
P1 P1 H1 175.7(16) 4_575 . ?
O11 P1 H1 106.2(16) . . ?
O12A P1 H1 112.8(16) . . ?
O12B P1 H1 105(2) 4_575 . ?
O12B P1 H1 117(2) . . ?
C2 P1 H1 102.8(16) . . ?
P1 O11 P1 37.28(10) 4_575 . ?
P1 O12A P1 37.1(2) . 4_575 ?
O12B O12B P1 101.2(18) 4_575 4_575 ?
O12B O12B P1 66.9(16) 4_575 . ?
P1 O12B P1 34.3(3) 4_575 . ?
N3 C2 P1 118.85(16) . 4_575 ?
N3 C2 P1 118.85(16) . . ?
P1 C2 P1 29.82(7) 4_575 . ?
N3 C2 H21 108.5 . . ?
P1 C2 H21 118.0 4_575 . ?
P1 C2 H21 93.1 . . ?
C4 N3 C4 111.02(18) . 4_575 ?
C4 N3 C2 113.34(12) . . ?
C4 N3 C2 113.34(12) 4_575 . ?
C4 N3 H31 106.4(10) . . ?
C4 N3 H31 106.4(10) 4_575 . ?
C2 N3 H31 106(2) . . ?
N3 C4 C5 110.58(14) . . ?
N3 C4 H41 109.5 . . ?
C5 C4 H41 109.5 . . ?
N3 C4 H42 109.5 . . ?
C5 C4 H42 109.5 . . ?
H41 C4 H42 108.1 . . ?
N6 C5 C4 110.36(14) . . ?
N6 C5 H51 109.6 . . ?
C4 C5 H51 109.6 . . ?
N6 C5 H52 109.6 . . ?
C4 C5 H52 109.6 . . ?
H51 C5 H52 108.1 . . ?
C7 N6 C14 111.96(14) . . ?
C7 N6 C5 122.90(15) . . ?
C14 N6 C5 124.80(15) . . ?
O71 C7 N6 123.79(17) . . ?
O71 C7 C8 130.31(17) . . ?
N6 C7 C8 105.88(14) . . ?
C9 C8 C13 121.74(16) . . ?
C9 C8 C7 130.37(16) . . ?
C13 C8 C7 107.89(15) . . ?
C8 C9 C10 117.39(17) . . ?
C8 C9 H91 121.3 . . ?
C10 C9 H91 121.3 . . ?
C11 C10 C9 120.91(18) . . ?
C11 C10 H101 119.5 . . ?
C9 C10 H101 119.5 . . ?
C10 C11 C12 121.37(17) . . ?
C10 C11 H111 119.3 . . ?
C12 C11 H111 119.3 . . ?
C13 C12 C11 117.38(17) . . ?
C13 C12 H121 121.3 . . ?
C11 C12 H121 121.3 . . ?
C12 C13 C8 121.18(17) . . ?
C12 C13 C14 130.42(17) . . ?
C8 C13 C14 108.39(15) . . ?
O141 C14 N6 124.32(17) . . ?
O141 C14 C13 129.83(16) . . ?
N6 C14 C13 105.85(15) . . ?

loop_
_geom_bond_atom_site_label_1
_geom_bond_atom_site_label_2
_geom_bond_distance
_geom_bond_site_symmetry_2
_geom_bond_publ_flag
P1 P1 0.9404(19) 4_575 ?
P1 O11 1.471(3) . ?
P1 O12A 1.478(9) . ?
P1 O12B 1.534(13) 4_575 ?
P1 O12B 1.64(2) . ?
P1 C2 1.827(2) . ?
P1 H1 1.30(4) . ?
O11 P1 1.471(3) 4_575 ?
O12A P1 1.478(9) 4_575 ?
O12B O12B 0.34(10) 4_575 ?
O12B P1 1.534(13) 4_575 ?
C2 N3 1.497(3) . ?
C2 P1 1.827(2) 4_575 ?
C2 H21 0.9663 . ?
N3 C4 1.493(2) . ?
N3 C4 1.493(2) 4_575 ?
N3 H31 0.97(4) . ?
C4 C5 1.519(2) . ?
C4 H41 0.9900 . ?
C4 H42 0.9900 . ?
C5 N6 1.452(2) . ?
C5 H51 0.9900 . ?
C5 H52 0.9900 . ?
N6 C7 1.396(2) . ?
N6 C14 1.399(2) . ?
C7 O71 1.211(2) . ?
C7 C8 1.486(2) . ?
C8 C9 1.371(3) . ?
C8 C13 1.394(2) . ?
C9 C10 1.397(3) . ?
C9 H91 0.9500 . ?
C10 C11 1.389(3) . ?
C10 H101 0.9500 . ?
C11 C12 1.390(3) . ?
C11 H111 0.9500 . ?
C12 C13 1.380(2) . ?
C12 H121 0.9500 . ?
C13 C14 1.478(2) . ?
C14 O141 1.214(2) . ?
